data_2234113
loop_
_publ_author_name
'Sankar, Ulaganathan'
'Sabari, V.'
'Suresh, G.'
'Uma, Ramakrishnan'
'Aravindhan, S.'

_publ_section_title
;
 (2<i>E</i>,4<i>E</i>)-Ethyl 5-(phenylsulfonyl)penta-2,4-dienoate
;
_journal_coeditor_code BT5831
_journal_issue 4
_journal_name_full 'Acta Crystallographica Section E'
_journal_page_first o1093
_journal_paper_doi 10.1107/S1600536812009907
_journal_volume 68
_journal_year 2012
_chemical_formula_iupac 'C13 H14 O4 S'
_chemical_formula_moiety 'C13 H14 O4 S'
_chemical_formula_sum 'C13 H14 O4 S'
_chemical_formula_weight 266.30
_chemical_name_systematic
;
(2<i>E</i>,4<i>E</i>)-Ethyl 5-(phenylsulfonyl)penta-2,4-dienoate
;
_space_group_IT_number 2
_symmetry_cell_setting triclinic
_symmetry_space_group_name_Hall '-P 1'
_symmetry_space_group_name_H-M 'P -1'
_atom_sites_solution_hydrogens geom
_atom_sites_solution_primary direct
_atom_sites_solution_secondary difmap
_audit_creation_method SHELXL-97
_cell_angle_alpha 82.828(3)
_cell_angle_beta 87.261(2)
_cell_angle_gamma 72.426(2)
_cell_formula_units_Z 2
_cell_length_a 6.2525(3)
_cell_length_b 7.8889(4)
_cell_length_c 14.5049(7)
_cell_measurement_reflns_used 5946
_cell_measurement_temperature 298(2)
_cell_measurement_theta_max 28.26
_cell_measurement_theta_min 2.73
_cell_volume 676.69(6)
_computing_cell_refinement 'SAINT (Bruker, 2008)'
_computing_data_collection 'APEX2 (Bruker, 2008)'
_computing_data_reduction 'SAINT (Bruker, 2008)'
_computing_molecular_graphics 'ORTEP-3 (Farrugia, 1997)'
_computing_publication_material 'SHELXL97 (Sheldrick, 2008) and PLATON (Spek, 2009)'
_computing_structure_refinement 'SHELXL97 (Sheldrick, 2008)'
_computing_structure_solution 'SHELXS97 (Sheldrick, 2008)'
_diffrn_ambient_temperature 298(2)
_diffrn_detector_area_resol_mean 15.9948
_diffrn_measured_fraction_theta_full 0.998
_diffrn_measured_fraction_theta_max 0.905
_diffrn_measurement_device_type 'Bruker APEXII KappaCCD'
_diffrn_measurement_method '\w and \f scans'
_diffrn_radiation_monochromator graphite
_diffrn_radiation_source 'fine-focus sealed tube'
_diffrn_radiation_type MoK\a
_diffrn_radiation_wavelength 0.71073
_diffrn_reflns_av_R_equivalents 0.0201
_diffrn_reflns_av_sigmaI/netI 0.0183
_diffrn_reflns_limit_h_max 8
_diffrn_reflns_limit_h_min -8
_diffrn_reflns_limit_k_max 9
_diffrn_reflns_limit_k_min -10
_diffrn_reflns_limit_l_max 19
_diffrn_reflns_limit_l_min -19
_diffrn_reflns_number 8948
_diffrn_reflns_theta_full 25.00
_diffrn_reflns_theta_max 28.41
_diffrn_reflns_theta_min 2.73
_diffrn_standards_number 0
_exptl_absorpt_coefficient_mu 0.242
_exptl_absorpt_correction_T_max 0.9645
_exptl_absorpt_correction_T_min 0.8987
_exptl_absorpt_correction_type multi-scan
_exptl_absorpt_process_details '(SADABS; Bruker, 2008)'
_exptl_crystal_colour colourless
_exptl_crystal_density_diffrn 1.307
_exptl_crystal_density_method 'not measured'
_exptl_crystal_description triclinic
_exptl_crystal_F_000 280
_exptl_crystal_size_max 0.45
_exptl_crystal_size_mid 0.38
_exptl_crystal_size_min 0.15
_refine_diff_density_max 0.293
_refine_diff_density_min -0.296
_refine_ls_extinction_coef 0.0173(18)
_refine_ls_extinction_method 'SHELXL97 (Sheldrick, 2008)'
_refine_ls_goodness_of_fit_ref 1.874
_refine_ls_hydrogen_treatment constr
_refine_ls_matrix_type full
_refine_ls_number_parameters 164
_refine_ls_number_reflns 3084
_refine_ls_number_restraints 0
_refine_ls_restrained_S_all 1.874
_refine_ls_R_factor_all 0.0508
_refine_ls_R_factor_gt 0.0427
_refine_ls_shift/su_max 0.001
_refine_ls_shift/su_mean 0.000
_refine_ls_structure_factor_coef Fsqd
_refine_ls_weighting_details 'calc w=1/[\s^2^(Fo^2^)+(0.0551P)^2^] where P=(Fo^2^+2Fc^2^)/3'
_refine_ls_weighting_scheme calc
_refine_ls_wR_factor_gt 0.1412
_refine_ls_wR_factor_ref 0.1467
_reflns_number_gt 2621
_reflns_number_total 3084
_reflns_threshold_expression I>2\s(I)
_cod_data_source_file bt5831.cif
_cod_data_source_block I
_cod_database_code 2234113
_cod_database_fobs_code 2234113

loop_
_symmetry_equiv_pos_as_xyz
'x, y, z'
'-x, -y, -z'

loop_
_atom_site_type_symbol
_atom_site_label
_atom_site_fract_x
_atom_site_fract_y
_atom_site_fract_z
_atom_site_U_iso_or_equiv
_atom_site_adp_type
_atom_site_calc_flag
_atom_site_refinement_flags
_atom_site_occupancy
_atom_site_symmetry_multiplicity
C C1 1.5671(3) -0.0639(2) 0.13787(12) 0.0577(4) Uani d . 1 1
H H1 1.6549 -0.0001 0.1586 0.069 Uiso calc R 1 1
C C2 1.6638(3) -0.2359(3) 0.11608(12) 0.0670(5) Uani d . 1 1
H H2 1.8179 -0.2881 0.1219 0.080 Uiso calc R 1 1
C C3 1.5361(3) -0.3300(2) 0.08618(12) 0.0634(5) Uani d . 1 1
H H3 1.6035 -0.4465 0.0726 0.076 Uiso calc R 1 1
C C4 1.3103(3) -0.2555(3) 0.07586(14) 0.0714(5) Uani d . 1 1
H H4 1.2246 -0.3206 0.0549 0.086 Uiso calc R 1 1
C C5 1.2088(3) -0.0820(2) 0.09680(12) 0.0612(4) Uani d . 1 1
H H5 1.0550 -0.0299 0.0895 0.073 Uiso calc R 1 1
C C6 1.3387(2) 0.0124(2) 0.12854(9) 0.0446(3) Uani d . 1 1
C C7 1.0978(3) 0.1812(2) 0.27041(10) 0.0534(4) Uani d . 1 1
H H7 1.1952 0.1132 0.3169 0.064 Uiso calc R 1 1
C C8 0.8815(3) 0.2378(2) 0.29034(11) 0.0545(4) Uani d . 1 1
H H8 0.7812 0.3023 0.2441 0.065 Uiso calc R 1 1
C C9 0.7980(3) 0.2008(2) 0.38347(11) 0.0585(4) Uani d . 1 1
H H9 0.9013 0.1296 0.4271 0.070 Uiso calc R 1 1
C C10 0.5861(3) 0.2604(2) 0.41125(11) 0.0603(4) Uani d . 1 1
H H10 0.4768 0.3307 0.3697 0.072 Uiso calc R 1 1
C C11 0.5253(3) 0.2140(3) 0.50916(12) 0.0616(4) Uani d . 1 1
C C12 0.2457(4) 0.2713(3) 0.62613(15) 0.0902(7) Uani d . 1 1
H H12A 0.2830 0.1440 0.6466 0.108 Uiso calc R 1 1
H H12B 0.3229 0.3242 0.6655 0.108 Uiso calc R 1 1
C C13 0.0051(4) 0.3538(4) 0.63268(17) 0.1022(8) Uani d . 1 1
H H13A -0.0313 0.4779 0.6084 0.153 Uiso calc R 1 1
H H13B -0.0420 0.3436 0.6966 0.153 Uiso calc R 1 1
H H13C -0.0704 0.2944 0.5974 0.153 Uiso calc R 1 1
O O1 1.0292(2) 0.32081(16) 0.09966(8) 0.0719(4) Uani d . 1 1
O O2 1.3810(2) 0.30846(17) 0.17469(9) 0.0749(4) Uani d . 1 1
O O3 0.6500(2) 0.1095(2) 0.56403(9) 0.0889(5) Uani d . 1 1
O O4 0.3154(2) 0.3006(2) 0.52876(8) 0.0778(4) Uani d . 1 1
S S1 1.20983(6) 0.22766(5) 0.16117(3) 0.05254(19) Uani d . 1 1

loop_
_atom_site_aniso_label
_atom_site_aniso_U_11
_atom_site_aniso_U_22
_atom_site_aniso_U_33
_atom_site_aniso_U_12
_atom_site_aniso_U_13
_atom_site_aniso_U_23
C1 0.0426(8) 0.0583(10) 0.0721(10) -0.0123(7) 0.0000(7) -0.0144(8)
C2 0.0466(9) 0.0661(12) 0.0762(11) 0.0015(8) 0.0056(8) -0.0106(9)
C3 0.0706(11) 0.0474(9) 0.0635(9) -0.0046(8) 0.0109(8) -0.0111(7)
C4 0.0729(12) 0.0618(12) 0.0873(12) -0.0260(10) 0.0008(10) -0.0236(10)
C5 0.0462(8) 0.0578(10) 0.0782(11) -0.0109(8) -0.0021(8) -0.0140(8)
C6 0.0428(7) 0.0419(8) 0.0454(7) -0.0087(6) 0.0009(6) -0.0020(6)
C7 0.0576(9) 0.0475(9) 0.0494(8) -0.0075(7) -0.0029(7) -0.0041(6)
C8 0.0565(9) 0.0496(9) 0.0516(8) -0.0064(7) -0.0025(7) -0.0074(7)
C9 0.0590(10) 0.0562(10) 0.0548(9) -0.0099(8) -0.0007(7) -0.0047(7)
C10 0.0572(10) 0.0603(11) 0.0552(9) -0.0060(8) -0.0003(7) -0.0046(8)
C11 0.0595(10) 0.0586(11) 0.0615(10) -0.0110(8) 0.0010(8) -0.0047(8)
C12 0.0948(15) 0.0925(16) 0.0674(11) -0.0119(13) 0.0204(11) 0.0019(11)
C13 0.0908(16) 0.122(2) 0.0886(15) -0.0233(15) 0.0273(13) -0.0240(15)
O1 0.0726(8) 0.0597(8) 0.0600(7) 0.0108(6) -0.0020(6) 0.0051(5)
O2 0.0824(9) 0.0565(8) 0.0942(9) -0.0331(7) 0.0119(7) -0.0141(7)
O3 0.0740(9) 0.1009(12) 0.0691(8) -0.0048(8) -0.0020(7) 0.0225(7)
O4 0.0705(8) 0.0792(10) 0.0640(7) 0.0013(7) 0.0155(6) 0.0001(7)
S1 0.0557(3) 0.0399(3) 0.0553(3) -0.00635(19) 0.00194(18) -0.00117(17)

loop_
_atom_type_symbol
_atom_type_description
_atom_type_scat_dispersion_real
_atom_type_scat_dispersion_imag
_atom_type_scat_source
C C 0.0033 0.0016 'International Tables Vol C Tables 4.2.6.8 and 6.1.1.4'
H H 0.0000 0.0000 'International Tables Vol C Tables 4.2.6.8 and 6.1.1.4'
O O 0.0106 0.0060 'International Tables Vol C Tables 4.2.6.8 and 6.1.1.4'
S S 0.1246 0.1234 'International Tables Vol C Tables 4.2.6.8 and 6.1.1.4'

loop_
_geom_angle_atom_site_label_1
_geom_angle_atom_site_label_2
_geom_angle_atom_site_label_3
_geom_angle
C2 C1 C6 119.12(15)
C2 C1 H1 120.4
C6 C1 H1 120.4
C3 C2 C1 120.67(15)
C3 C2 H2 119.7
C1 C2 H2 119.7
C2 C3 C4 120.76(17)
C2 C3 H3 119.6
C4 C3 H3 119.6
C3 C4 C5 119.78(17)
C3 C4 H4 120.1
C5 C4 H4 120.1
C6 C5 C4 119.32(16)
C6 C5 H5 120.3
C4 C5 H5 120.3
C1 C6 C5 120.34(15)
C1 C6 S1 119.90(12)
C5 C6 S1 119.71(11)
C8 C7 S1 123.19(13)
C8 C7 H7 118.4
S1 C7 H7 118.4
C7 C8 C9 120.95(15)
C7 C8 H8 119.5
C9 C8 H8 119.5
C10 C9 C8 125.22(16)
C10 C9 H9 117.4
C8 C9 H9 117.4
C9 C10 C11 119.36(17)
C9 C10 H10 120.3
C11 C10 H10 120.3
O3 C11 O4 123.62(16)
O3 C11 C10 124.36(17)
O4 C11 C10 112.01(15)
C13 C12 O4 108.24(19)
C13 C12 H12A 110.1
O4 C12 H12A 110.1
C13 C12 H12B 110.1
O4 C12 H12B 110.1
H12A C12 H12B 108.4
C12 C13 H13A 109.5
C12 C13 H13B 109.5
H13A C13 H13B 109.5
C12 C13 H13C 109.5
H13A C13 H13C 109.5
H13B C13 H13C 109.5
C11 O4 C12 115.52(15)
O1 S1 O2 119.36(8)
O1 S1 C7 108.53(8)
O2 S1 C7 107.09(8)
O1 S1 C6 109.53(7)
O2 S1 C6 108.57(7)
C7 S1 C6 102.40(7)

loop_
_geom_bond_atom_site_label_1
_geom_bond_atom_site_label_2
_geom_bond_distance
C1 C2 1.378(2)
C1 C6 1.378(2)
C1 H1 0.9300
C2 C3 1.359(2)
C2 H2 0.9300
C3 C4 1.363(3)
C3 H3 0.9300
C4 C5 1.389(3)
C4 H4 0.9300
C5 C6 1.383(2)
C5 H5 0.9300
C6 S1 1.7595(15)
C7 C8 1.320(2)
C7 S1 1.7434(15)
C7 H7 0.9300
C8 C9 1.452(2)
C8 H8 0.9300
C9 C10 1.326(2)
C9 H9 0.9300
C10 C11 1.483(2)
C10 H10 0.9300
C11 O3 1.195(2)
C11 O4 1.319(2)
C12 C13 1.451(3)
C12 O4 1.469(2)
C12 H12A 0.9700
C12 H12B 0.9700
C13 H13A 0.9600
C13 H13B 0.9600
C13 H13C 0.9600
O1 S1 1.4294(12)
O2 S1 1.4328(13)

loop_
_geom_hbond_atom_site_label_D
_geom_hbond_atom_site_label_H
_geom_hbond_atom_site_label_A
_geom_hbond_site_symmetry_A
_geom_hbond_distance_DH
_geom_hbond_distance_HA
_geom_hbond_distance_DA
_geom_hbond_angle_DHA
C7 H7 O3 2_756 0.93 2.32 3.212(2) 160.6

loop_
_geom_torsion_atom_site_label_1
_geom_torsion_atom_site_label_2
_geom_torsion_atom_site_label_3
_geom_torsion_atom_site_label_4
_geom_torsion
C6 C1 C2 C3 -0.3(3)
C1 C2 C3 C4 0.9(3)
C2 C3 C4 C5 -0.5(3)
C3 C4 C5 C6 -0.4(3)
C2 C1 C6 C5 -0.7(2)
C2 C1 C6 S1 176.98(12)
C4 C5 C6 C1 1.0(2)
C4 C5 C6 S1 -176.61(14)
S1 C7 C8 C9 -177.71(12)
C7 C8 C9 C10 176.02(18)
C8 C9 C10 C11 -179.12(15)
C9 C10 C11 O3 -8.3(3)
C9 C10 C11 O4 172.26(17)
O3 C11 O4 C12 4.5(3)
C10 C11 O4 C12 -176.12(16)
C13 C12 O4 C11 -171.7(2)
C8 C7 S1 O1 -4.46(18)
C8 C7 S1 O2 125.64(16)
C8 C7 S1 C6 -120.23(16)
C1 C6 S1 O1 144.75(14)
C5 C6 S1 O1 -37.59(14)
C1 C6 S1 O2 12.83(15)
C5 C6 S1 O2 -169.51(12)
C1 C6 S1 C7 -100.21(14)
C5 C6 S1 C7 77.46(14)

loop_
_cod_related_entry_id
_cod_related_entry_database
_cod_related_entry_code
1 ChemSpider 30657572
